data_4323080
loop_
_publ_author_name
'Peihua Yu'
'Thomas Pape'
'Isabel Us\'on'
'Musa A. Said'
'Herbert W. Roesky'
'Mavis L. Montero'
'Hans-Georg Schmidt'
'Alojz Demsar'

_publ_contact_author
;
       Herbert W. Roesky
       Institut f\"ur Anorganische Chemie
       Universit\"at G\"ottingen
       Tammannstr. 4
       37077 G\"ottingen
       Germany
;
_publ_contact_author_fax '49 551 39 3373'
_publ_contact_author_phone '49 551 39 3001'
_publ_section_title
;
 Reactions of Organotitanoxane Fluorides with AlR3 (R = Me, Et, CH2Ph) and
 Me3SiCl: X-ray Crystal Structures of [C5Me5Ti(\m-O)]4F[(\m-F)AlMe3]3,
 [C5Me5Ti(\m-O)]4F3[(\m-F)Al(CH2Ph)3], [C5Me5Ti(\m-O)Et]4, and
 (C5Me5)4Ti4O5X2 (X = Cl and F)
;
_journal_name_full 'Inorganic Chemistry'
_journal_page_first 5117
_journal_page_last 5124
_journal_paper_doi 10.1021/ic980450g
_journal_volume 37
_journal_year 1998
_chemical_formula_sum 'C31.5 H51.5 Al1.5 F2 O2 Ti2'
_chemical_formula_weight 636.50
_chemical_name_systematic
; 
 ? 
;
_space_group_IT_number 14
_symmetry_cell_setting monoclinic
_symmetry_space_group_name_Hall '-P 2yn'
_symmetry_space_group_name_H-M 'P 1 21/n 1'
_atom_sites_solution_hydrogens geom
_atom_sites_solution_primary direct
_atom_sites_solution_secondary difmap
_audit_creation_method SHELXL-97
_cell_angle_alpha 90.00
_cell_angle_beta 107.23(3)
_cell_angle_gamma 90.00
_cell_formula_units_Z 8
_cell_length_a 22.593(5)
_cell_length_b 14.073(3)
_cell_length_c 23.134(5)
_cell_measurement_reflns_used 32
_cell_measurement_temperature 153(2)
_cell_measurement_theta_max 12.5
_cell_measurement_theta_min 10
_cell_volume 7025(3)
_computing_cell_refinement 'Siemens XSCANS'
_computing_data_collection 'Siemens XSCANS'
_computing_data_reduction 'Siemens SHELXTL'
_computing_molecular_graphics 'Siemens SHELXTL'
_computing_publication_material 'Siemens SHELXTL'
_computing_structure_refinement 'SHELXL-97 (Sheldrick, 1997)'
_computing_structure_solution 'SHELXS-97 (Sheldrick, 1990)'
_diffrn_ambient_temperature 153(2)
_diffrn_measured_fraction_theta_full 0.993
_diffrn_measured_fraction_theta_max 0.993
_diffrn_measurement_method '\w scans'
_diffrn_radiation_monochromator graphite
_diffrn_radiation_source 'fine-focus sealed tube'
_diffrn_radiation_type MoK\a
_diffrn_radiation_wavelength 0.71073
_diffrn_reflns_av_R_equivalents 0.1257
_diffrn_reflns_av_sigmaI/netI 0.0481
_diffrn_reflns_limit_h_max 24
_diffrn_reflns_limit_h_min -24
_diffrn_reflns_limit_k_max 15
_diffrn_reflns_limit_k_min -5
_diffrn_reflns_limit_l_max 24
_diffrn_reflns_limit_l_min -14
_diffrn_reflns_number 9239
_diffrn_reflns_theta_full 22.55
_diffrn_reflns_theta_max 22.55
_diffrn_reflns_theta_min 3.54
_diffrn_standards_decay_% <3%
_diffrn_standards_interval_count 180
_diffrn_standards_number 3
_exptl_absorpt_coefficient_mu 0.527
_exptl_absorpt_correction_T_max 0.8580
_exptl_absorpt_correction_T_min 0.7786
_exptl_absorpt_correction_type none
_exptl_crystal_colour yellow
_exptl_crystal_density_diffrn 1.204
_exptl_crystal_density_meas ?
_exptl_crystal_density_method 'not measured'
_exptl_crystal_description plates
_exptl_crystal_F_000 2704
_exptl_crystal_size_max 0.50
_exptl_crystal_size_mid 0.30
_exptl_crystal_size_min 0.30
_refine_diff_density_max 0.436
_refine_diff_density_min -0.275
_refine_diff_density_rms 0.066
_refine_ls_extinction_method none
_refine_ls_goodness_of_fit_ref 1.091
_refine_ls_hydrogen_treatment mixed
_refine_ls_matrix_type full
_refine_ls_number_parameters 796
_refine_ls_number_reflns 9167
_refine_ls_number_restraints 302
_refine_ls_restrained_S_all 1.079
_refine_ls_R_factor_all 0.0777
_refine_ls_R_factor_gt 0.0524
_refine_ls_shift/su_max 0.053
_refine_ls_shift/su_mean 0.001
_refine_ls_structure_factor_coef Fsqd
_refine_ls_weighting_details 'calc w=1/[\s^2^(Fo^2^)+(0.0506P)^2^+12.8896P] where P=(Fo^2^+2Fc^2^)/3'
_refine_ls_weighting_scheme calc
_refine_ls_wR_factor_gt 0.1210
_refine_ls_wR_factor_ref 0.1377
_reflns_number_gt 6974
_reflns_number_total 9167
_reflns_threshold_expression >2sigma(I)
_cod_data_source_file ic980450g_3.cif
_cod_data_source_block 2b
_cod_depositor_comments
;
The following automatic conversions were performed:

'_exptl_crystal_density_meas' value 'none' was changed to '?' - the
value is perceived as not measured.

Automatic conversion script
Id: cif_fix_values 3008 2015-01-20 13:52:24Z robertas 
;
_cod_original_cell_volume 7025(2)
_cod_original_formula_sum 'C31.50 H51.50 Al1.50 F2 O2 Ti2'
_cod_database_code 4323080

loop_
_symmetry_equiv_pos_as_xyz
'x, y, z'
'-x+1/2, y+1/2, -z+1/2'
'-x, -y, -z'
'x-1/2, -y-1/2, z-1/2'

loop_
_atom_site_label
_atom_site_type_symbol
_atom_site_fract_x
_atom_site_fract_y
_atom_site_fract_z
_atom_site_U_iso_or_equiv
_atom_site_adp_type
_atom_site_occupancy
_atom_site_symmetry_multiplicity
_atom_site_calc_flag
_atom_site_refinement_flags
_atom_site_disorder_assembly
_atom_site_disorder_group
Ti1 Ti 0.13806(4) 0.35980(5) 0.05446(4) 0.0261(2) Uani 1 1 d . . .
Ti2 Ti 0.16309(3) 0.18911(5) -0.05168(3) 0.0227(2) Uani 1 1 d . . .
Ti3 Ti 0.31125(3) 0.29611(5) -0.04130(3) 0.0240(2) Uani 1 1 d . . .
Ti4 Ti 0.28990(4) 0.45627(6) 0.07351(4) 0.0281(2) Uani 1 1 d . . .
Al2 Al 0.18921(7) -0.05559(10) 0.02492(7) 0.0371(4) Uani 1 1 d . . .
Al3 Al 0.29949(8) 0.43957(12) -0.18598(7) 0.0460(4) Uani 1 1 d . . .
Al4 Al 0.39489(8) 0.37004(14) 0.22678(7) 0.0546(5) Uani 1 1 d . . .
F1 F 0.08753(12) 0.44300(18) 0.00203(12) 0.0423(7) Uani 1 1 d . . .
F2 F 0.17800(11) 0.06463(16) -0.01209(11) 0.0311(6) Uani 1 1 d . . .
F3 F 0.30221(12) 0.37399(17) -0.11382(11) 0.0353(6) Uani 1 1 d . . .
F4 F 0.34499(12) 0.4090(2) 0.14996(11) 0.0443(7) Uani 1 1 d . . .
O1 O 0.31023(13) 0.3824(2) 0.01726(13) 0.0280(7) Uani 1 1 d . . .
O2 O 0.21523(13) 0.4169(2) 0.07559(13) 0.0320(7) Uani 1 1 d . . .
O3 O 0.23900(13) 0.2309(2) -0.05554(12) 0.0273(7) Uani 1 1 d . . .
O4 O 0.14485(13) 0.2598(2) 0.00536(12) 0.0274(7) Uani 1 1 d . . .
C1 C 0.3680(3) 0.5315(5) -0.1636(3) 0.077(2) Uani 1 1 d . . .
H1A H 0.3635 0.5721 -0.1307 0.115 Uiso 1 1 calc R . .
H1B H 0.3671 0.5710 -0.1987 0.115 Uiso 1 1 calc R . .
H1C H 0.4075 0.4974 -0.1501 0.115 Uiso 1 1 calc R . .
C2 C 0.3072(3) 0.3397(4) -0.2433(2) 0.0647(17) Uani 1 1 d . . .
H2A H 0.3507 0.3202 -0.2341 0.097 Uiso 1 1 calc R . .
H2B H 0.2928 0.3645 -0.2847 0.097 Uiso 1 1 calc R . .
H2C H 0.2819 0.2847 -0.2397 0.097 Uiso 1 1 calc R . .
C3 C 0.2183(3) 0.5022(5) -0.2112(3) 0.0690(18) Uani 1 1 d . . .
H3A H 0.1950 0.4806 -0.2519 0.104 Uiso 1 1 calc R . .
H3B H 0.2240 0.5712 -0.2116 0.104 Uiso 1 1 calc R . .
H3C H 0.1952 0.4861 -0.1827 0.104 Uiso 1 1 calc R . .
C4 C 0.1120(2) -0.0873(4) 0.0433(3) 0.0513(14) Uani 1 1 d . . .
H4A H 0.0975 -0.0316 0.0607 0.077 Uiso 1 1 calc R . .
H4B H 0.1196 -0.1399 0.0724 0.077 Uiso 1 1 calc R . .
H4C H 0.0804 -0.1062 0.0060 0.077 Uiso 1 1 calc R . .
C5 C 0.2043(3) -0.1412(4) -0.0367(3) 0.0625(17) Uani 1 1 d . . .
H5A H 0.1648 -0.1565 -0.0669 0.094 Uiso 1 1 calc R . .
H5B H 0.2238 -0.1999 -0.0173 0.094 Uiso 1 1 calc R . .
H5C H 0.2318 -0.1099 -0.0566 0.094 Uiso 1 1 calc R . .
C6 C 0.2598(3) -0.0410(4) 0.0989(3) 0.0612(17) Uani 1 1 d . . .
H6A H 0.2986 -0.0508 0.0890 0.092 Uiso 1 1 calc R . .
H6B H 0.2564 -0.0880 0.1290 0.092 Uiso 1 1 calc R . .
H6C H 0.2593 0.0231 0.1153 0.092 Uiso 1 1 calc R . .
C7 C 0.4802(3) 0.3707(7) 0.2211(3) 0.091(3) Uani 1 1 d . . .
H7A H 0.4853 0.3183 0.1950 0.137 Uiso 1 1 calc R . .
H7B H 0.5096 0.3629 0.2616 0.137 Uiso 1 1 calc R . .
H7C H 0.4882 0.4312 0.2038 0.137 Uiso 1 1 calc R . .
C8 C 0.3669(3) 0.2428(5) 0.2417(3) 0.0741(19) Uani 1 1 d . . .
H8A H 0.3349 0.2484 0.2622 0.111 Uiso 1 1 calc R . .
H8B H 0.4021 0.2066 0.2672 0.111 Uiso 1 1 calc R . .
H8C H 0.3498 0.2097 0.2030 0.111 Uiso 1 1 calc R . .
C9 C 0.3789(3) 0.4673(5) 0.2818(2) 0.0712(19) Uani 1 1 d . . .
H9A H 0.3962 0.5283 0.2743 0.107 Uiso 1 1 calc R . .
H9B H 0.3984 0.4480 0.3239 0.107 Uiso 1 1 calc R . .
H9C H 0.3341 0.4739 0.2746 0.107 Uiso 1 1 calc R . .
C11 C 0.0534(2) 0.3372(3) 0.0944(2) 0.0357(12) Uani 1 1 d . . .
C11* C -0.0129(2) 0.3521(5) 0.0585(3) 0.0587(16) Uani 1 1 d . . .
H11A H -0.0273 0.2980 0.0313 0.088 Uiso 1 1 calc R . .
H11B H -0.0165 0.4105 0.0347 0.088 Uiso 1 1 calc R . .
H11C H -0.0383 0.3576 0.0861 0.088 Uiso 1 1 calc R . .
C12 C 0.0928(2) 0.4059(3) 0.1303(2) 0.0387(12) Uani 1 1 d . . .
C12* C 0.0742(3) 0.5075(4) 0.1375(3) 0.0670(18) Uani 1 1 d . . .
H12A H 0.0571 0.5364 0.0974 0.101 Uiso 1 1 calc R . .
H12B H 0.1107 0.5436 0.1606 0.101 Uiso 1 1 calc R . .
H12C H 0.0429 0.5084 0.1590 0.101 Uiso 1 1 calc R . .
C13 C 0.1505(2) 0.3630(4) 0.1588(2) 0.0394(12) Uani 1 1 d . . .
C13* C 0.2052(3) 0.4082(5) 0.2045(2) 0.0623(17) Uani 1 1 d . . .
H13A H 0.2072 0.3861 0.2452 0.093 Uiso 1 1 calc R . .
H13B H 0.2006 0.4775 0.2025 0.093 Uiso 1 1 calc R . .
H13C H 0.2434 0.3903 0.1954 0.093 Uiso 1 1 calc R . .
C14 C 0.1473(2) 0.2669(3) 0.1405(2) 0.0335(11) Uani 1 1 d . . .
C14* C 0.1981(3) 0.1949(4) 0.1580(3) 0.0574(16) Uani 1 1 d . . .
H14A H 0.2380 0.2273 0.1740 0.086 Uiso 1 1 calc R . .
H14B H 0.1985 0.1575 0.1223 0.086 Uiso 1 1 calc R . .
H14C H 0.1912 0.1526 0.1890 0.086 Uiso 1 1 calc R . .
C15 C 0.0868(2) 0.2506(3) 0.1009(2) 0.0322(11) Uani 1 1 d . . .
C15* C 0.0635(3) 0.1563(4) 0.0742(2) 0.0474(14) Uani 1 1 d . . .
H15A H 0.0193 0.1612 0.0520 0.071 Uiso 1 1 calc R . .
H15B H 0.0693 0.1092 0.1066 0.071 Uiso 1 1 calc R . .
H15C H 0.0866 0.1365 0.0464 0.071 Uiso 1 1 calc R . .
C21 C 0.1350(2) 0.2059(3) -0.15834(19) 0.0335(11) Uani 1 1 d . . .
C21* C 0.1793(2) 0.2353(4) -0.1924(2) 0.0464(14) Uani 1 1 d . . .
H21A H 0.2151 0.1925 -0.1822 0.070 Uiso 1 1 calc R . .
H21B H 0.1933 0.3006 -0.1813 0.070 Uiso 1 1 calc R . .
H21C H 0.1583 0.2321 -0.2360 0.070 Uiso 1 1 calc R . .
C22 C 0.1206(2) 0.1129(3) -0.14649(19) 0.0318(11) Uani 1 1 d . . .
C22* C 0.1474(2) 0.0236(4) -0.1645(2) 0.0487(14) Uani 1 1 d . . .
H22A H 0.1206 0.0013 -0.2036 0.073 Uiso 1 1 calc R . .
H22B H 0.1502 -0.0255 -0.1337 0.073 Uiso 1 1 calc R . .
H22C H 0.1889 0.0370 -0.1677 0.073 Uiso 1 1 calc R . .
C23 C 0.0732(2) 0.1162(3) -0.1175(2) 0.0327(11) Uani 1 1 d . . .
C23* C 0.0413(2) 0.0324(4) -0.1005(2) 0.0462(14) Uani 1 1 d . . .
H23A H 0.0251 0.0497 -0.0670 0.069 Uiso 1 1 calc R . .
H23B H 0.0708 -0.0201 -0.0879 0.069 Uiso 1 1 calc R . .
H23C H 0.0070 0.0125 -0.1354 0.069 Uiso 1 1 calc R . .
C24 C 0.0591(2) 0.2126(3) -0.11106(19) 0.0306(11) Uani 1 1 d . . .
C24* C 0.0092(2) 0.2500(4) -0.0865(2) 0.0432(13) Uani 1 1 d . . .
H24A H -0.0274 0.2663 -0.1201 0.065 Uiso 1 1 calc R . .
H24B H 0.0242 0.3069 -0.0621 0.065 Uiso 1 1 calc R . .
H24C H -0.0018 0.2013 -0.0612 0.065 Uiso 1 1 calc R . .
C25 C 0.0984(2) 0.2685(3) -0.1349(2) 0.0330(11) Uani 1 1 d . . .
C25* C 0.0989(3) 0.3754(4) -0.1380(2) 0.0494(14) Uani 1 1 d . . .
H25A H 0.0690 0.3965 -0.1758 0.074 Uiso 1 1 calc R . .
H25B H 0.1404 0.3974 -0.1366 0.074 Uiso 1 1 calc R . .
H25C H 0.0875 0.4018 -0.1036 0.074 Uiso 1 1 calc R . .
C31 C 0.4127(2) 0.2645(4) -0.0495(2) 0.0400(13) Uani 1 1 d . . .
C31* C 0.4462(3) 0.3241(4) -0.0832(3) 0.0697(19) Uani 1 1 d . . .
H31A H 0.4473 0.3902 -0.0695 0.105 Uiso 1 1 calc R . .
H31B H 0.4245 0.3208 -0.1267 0.105 Uiso 1 1 calc R . .
H31C H 0.4886 0.3004 -0.0755 0.105 Uiso 1 1 calc R . .
C32 C 0.3749(2) 0.1845(3) -0.0733(2) 0.0375(12) Uani 1 1 d . . .
C32* C 0.3612(3) 0.1448(4) -0.1362(3) 0.0654(17) Uani 1 1 d . . .
H32A H 0.3864 0.0879 -0.1354 0.098 Uiso 1 1 calc R . .
H32B H 0.3710 0.1925 -0.1628 0.098 Uiso 1 1 calc R . .
H32C H 0.3172 0.1281 -0.1514 0.098 Uiso 1 1 calc R . .
C33 C 0.3563(2) 0.1435(3) -0.0260(2) 0.0392(12) Uani 1 1 d . . .
C33* C 0.3188(3) 0.0551(4) -0.0313(3) 0.0607(17) Uani 1 1 d . . .
H33A H 0.3455 -0.0004 -0.0295 0.091 Uiso 1 1 calc R . .
H33B H 0.2858 0.0553 -0.0700 0.091 Uiso 1 1 calc R . .
H33C H 0.3003 0.0522 0.0021 0.091 Uiso 1 1 calc R . .
C34 C 0.3807(2) 0.1987(4) 0.0265(2) 0.0394(12) Uani 1 1 d . . .
C34* C 0.3737(3) 0.1806(5) 0.0882(2) 0.0652(17) Uani 1 1 d . . .
H34A H 0.3360 0.1434 0.0841 0.098 Uiso 1 1 calc R . .
H34B H 0.3707 0.2414 0.1078 0.098 Uiso 1 1 calc R . .
H34C H 0.4097 0.1453 0.1127 0.098 Uiso 1 1 calc R . .
C35 C 0.4169(2) 0.2719(3) 0.0119(2) 0.0402(13) Uani 1 1 d . . .
C35* C 0.4565(3) 0.3427(4) 0.0562(3) 0.0705(19) Uani 1 1 d . . .
H35A H 0.4922 0.3099 0.0834 0.106 Uiso 1 1 calc R . .
H35B H 0.4319 0.3718 0.0799 0.106 Uiso 1 1 calc R . .
H35C H 0.4710 0.3922 0.0338 0.106 Uiso 1 1 calc R . .
C41 C 0.2450(2) 0.6103(3) 0.0580(2) 0.0418(13) Uani 1 1 d . . .
C41* C 0.1788(3) 0.6300(4) 0.0537(3) 0.0664(18) Uani 1 1 d . . .
H41A H 0.1706 0.6090 0.0910 0.100 Uiso 1 1 calc R . .
H41B H 0.1517 0.5955 0.0191 0.100 Uiso 1 1 calc R . .
H41C H 0.1708 0.6983 0.0483 0.100 Uiso 1 1 calc R . .
C42 C 0.2951(2) 0.6157(3) 0.1107(2) 0.0407(13) Uani 1 1 d . . .
C42* C 0.2921(3) 0.6445(4) 0.1726(3) 0.0644(18) Uani 1 1 d . . .
H42A H 0.2922 0.7139 0.1755 0.097 Uiso 1 1 calc R . .
H42B H 0.3282 0.6188 0.2035 0.097 Uiso 1 1 calc R . .
H42C H 0.2541 0.6194 0.1789 0.097 Uiso 1 1 calc R . .
C43 C 0.3506(2) 0.5984(3) 0.0952(2) 0.0407(13) Uani 1 1 d . . .
C43* C 0.4155(3) 0.6003(4) 0.1384(3) 0.0640(17) Uani 1 1 d . . .
H43A H 0.4429 0.5619 0.1218 0.096 Uiso 1 1 calc R . .
H43B H 0.4151 0.5741 0.1775 0.096 Uiso 1 1 calc R . .
H43C H 0.4306 0.6659 0.1438 0.096 Uiso 1 1 calc R . .
C44 C 0.3345(2) 0.5812(3) 0.0325(2) 0.0413(13) Uani 1 1 d . . .
C44* C 0.3786(3) 0.5651(4) -0.0037(3) 0.0627(17) Uani 1 1 d . . .
H44A H 0.3805 0.6222 -0.0273 0.094 Uiso 1 1 calc R . .
H44B H 0.3643 0.5112 -0.0311 0.094 Uiso 1 1 calc R . .
H44C H 0.4200 0.5512 0.0237 0.094 Uiso 1 1 calc R . .
C45 C 0.2693(3) 0.5871(3) 0.0095(2) 0.0449(14) Uani 1 1 d . . .
C45* C 0.2318(3) 0.5756(4) -0.0557(3) 0.0711(19) Uani 1 1 d . . .
H45A H 0.2518 0.5287 -0.0751 0.107 Uiso 1 1 calc R . .
H45B H 0.2292 0.6367 -0.0766 0.107 Uiso 1 1 calc R . .
H45C H 0.1900 0.5537 -0.0579 0.107 Uiso 1 1 calc R . .
C51 C 0.5712(5) 0.0948(12) -0.2175(5) 0.162(7) Uani 1 1 d D . .
H51 H 0.6141 0.0800 -0.2018 0.194 Uiso 1 1 calc R . .
C52 C 0.5266(6) 0.0322(9) -0.2114(4) 0.129(4) Uani 1 1 d D . .
H52 H 0.5381 -0.0273 -0.1918 0.155 Uiso 1 1 calc R . .
C53 C 0.4651(6) 0.0566(8) -0.2338(5) 0.121(3) Uani 1 1 d D . .
H53 H 0.4344 0.0141 -0.2286 0.145 Uiso 1 1 calc R . .
C54 C 0.4475(3) 0.1383(7) -0.2627(3) 0.084(2) Uani 1 1 d D . .
H54 H 0.4046 0.1525 -0.2788 0.101 Uiso 1 1 calc R . .
C55 C 0.4914(4) 0.2029(6) -0.2695(4) 0.095(3) Uani 1 1 d D . .
C56 C 0.5516(4) 0.1810(8) -0.2476(4) 0.092(3) Uani 1 1 d D . .
H56 H 0.5817 0.2248 -0.2526 0.110 Uiso 1 1 calc R . .
C57 C 0.4720(6) 0.2904(7) -0.3004(4) 0.154(5) Uani 1 1 d D . .
H57A H 0.5038 0.3127 -0.3182 0.231 Uiso 1 1 calc R . .
H57B H 0.4660 0.3380 -0.2717 0.231 Uiso 1 1 calc R . .
H57C H 0.4330 0.2808 -0.3325 0.231 Uiso 1 1 calc R . .
C62 C 0.0410(6) 0.3820(7) -0.4615(8) 0.095(5) Uani 0.60 1 d PDU A 1
H62 H 0.0102 0.4057 -0.4449 0.114 Uiso 0.60 1 calc PR A 1
C66 C 0.1368(6) 0.3086(7) -0.4515(8) 0.095(4) Uani 0.60 1 d PDU A 1
H66 H 0.1736 0.2808 -0.4260 0.114 Uiso 0.60 1 calc PR A 1
C64 C 0.0750(9) 0.3537(10) -0.5484(8) 0.121(6) Uani 0.60 1 d PDU A 1
H64 H 0.0683 0.3565 -0.5909 0.145 Uiso 0.60 1 calc PR A 1
C60 C 0.1060(11) 0.3344(14) -0.3605(8) 0.171(9) Uani 0.60 1 d PDU A 1
H60A H 0.0824 0.3829 -0.3463 0.257 Uiso 0.60 1 calc PR A 1
H60B H 0.1504 0.3441 -0.3410 0.257 Uiso 0.60 1 calc PR A 1
H60C H 0.0940 0.2712 -0.3502 0.257 Uiso 0.60 1 calc PR A 1
C65 C 0.1299(7) 0.3134(9) -0.5100(8) 0.108(4) Uani 0.60 1 d PDU A 1
H65 H 0.1612 0.2901 -0.5261 0.129 Uiso 0.60 1 calc PR A 1
C61 C 0.0931(7) 0.3420(8) -0.4253(6) 0.090(3) Uani 0.60 1 d PDU A 1
C63 C 0.0326(7) 0.3881(9) -0.5238(7) 0.110(4) Uani 0.60 1 d PDU A 1
H63 H -0.0039 0.4171 -0.5491 0.132 Uiso 0.60 1 calc PR A 1
C62' C 0.0401(9) 0.3822(12) -0.4709(12) 0.095(6) Uani 0.40 1 d PDU B 2
H62' H 0.0062 0.4077 -0.5018 0.114 Uiso 0.40 1 calc PR B 2
C66' C 0.1374(10) 0.3081(12) -0.4385(12) 0.101(6) Uani 0.40 1 d PDU B 2
H66' H 0.1715 0.2807 -0.4485 0.121 Uiso 0.40 1 calc PR B 2
C64' C 0.0879(12) 0.3485(15) -0.3659(12) 0.122(8) Uani 0.40 1 d PDU B 2
H64' H 0.0872 0.3495 -0.3251 0.146 Uiso 0.40 1 calc PR B 2
C60' C 0.0912(15) 0.3415(15) -0.5465(11) 0.127(9) Uani 0.40 1 d PDU B 2
H60D H 0.0948 0.2756 -0.5586 0.190 Uiso 0.40 1 calc PR B 2
H60E H 0.1271 0.3780 -0.5496 0.190 Uiso 0.40 1 calc PR B 2
H60F H 0.0531 0.3695 -0.5732 0.190 Uiso 0.40 1 calc PR B 2
C65' C 0.1391(10) 0.3098(13) -0.3808(11) 0.120(6) Uani 0.40 1 d PDU B 2
H65' H 0.1739 0.2857 -0.3503 0.144 Uiso 0.40 1 calc PR B 2
C61' C 0.0889(10) 0.3438(11) -0.4852(8) 0.092(4) Uani 0.40 1 d PDU B 2
C63' C 0.0397(9) 0.3842(12) -0.4106(10) 0.108(5) Uani 0.40 1 d PDU B 2
H63' H 0.0053 0.4110 -0.4008 0.129 Uiso 0.40 1 calc PR B 2

loop_
_atom_site_aniso_label
_atom_site_aniso_U_11
_atom_site_aniso_U_22
_atom_site_aniso_U_33
_atom_site_aniso_U_23
_atom_site_aniso_U_13
_atom_site_aniso_U_12
Ti1 0.0280(5) 0.0230(4) 0.0286(5) 0.0007(4) 0.0102(4) 0.0007(4)
Ti2 0.0231(4) 0.0205(4) 0.0228(4) 0.0001(3) 0.0044(3) -0.0025(3)
Ti3 0.0249(4) 0.0215(4) 0.0259(4) 0.0007(3) 0.0078(3) -0.0022(3)
Ti4 0.0315(5) 0.0240(5) 0.0279(5) -0.0037(4) 0.0074(4) -0.0058(4)
Al2 0.0431(9) 0.0234(8) 0.0465(9) 0.0064(7) 0.0159(7) -0.0004(7)
Al3 0.0618(11) 0.0438(10) 0.0346(9) 0.0100(7) 0.0178(8) -0.0086(8)
Al4 0.0439(10) 0.0822(13) 0.0291(9) 0.0003(9) -0.0024(7) -0.0037(9)
F1 0.0433(16) 0.0359(16) 0.0468(17) 0.0102(13) 0.0118(13) 0.0105(13)
F2 0.0340(14) 0.0193(13) 0.0377(15) 0.0039(11) 0.0071(12) -0.0015(11)
F3 0.0422(15) 0.0347(15) 0.0314(15) 0.0075(12) 0.0148(12) 0.0001(12)
F4 0.0418(16) 0.0509(18) 0.0324(15) -0.0013(13) -0.0009(13) -0.0074(14)
O1 0.0275(17) 0.0258(17) 0.0306(17) -0.0007(13) 0.0082(14) -0.0016(13)
O2 0.0355(18) 0.0259(17) 0.0350(18) 0.0015(14) 0.0111(15) -0.0005(14)
O3 0.0290(17) 0.0240(16) 0.0292(17) 0.0029(14) 0.0091(14) -0.0023(13)
O4 0.0289(17) 0.0272(17) 0.0269(17) -0.0014(13) 0.0097(13) -0.0010(13)
C1 0.105(5) 0.070(5) 0.056(4) 0.009(3) 0.023(4) -0.037(4)
C2 0.089(5) 0.067(4) 0.046(4) 0.006(3) 0.032(3) -0.011(4)
C3 0.092(5) 0.062(4) 0.050(4) 0.023(3) 0.016(3) 0.008(4)
C4 0.058(4) 0.042(3) 0.058(4) 0.008(3) 0.024(3) -0.006(3)
C5 0.090(5) 0.028(3) 0.083(5) 0.001(3) 0.048(4) 0.002(3)
C6 0.054(4) 0.061(4) 0.061(4) 0.028(3) 0.006(3) 0.003(3)
C7 0.049(4) 0.167(8) 0.047(4) 0.010(4) -0.004(3) 0.001(4)
C8 0.071(4) 0.088(5) 0.052(4) 0.019(4) 0.000(3) 0.001(4)
C9 0.071(4) 0.100(5) 0.034(3) -0.014(3) 0.002(3) -0.013(4)
C11 0.033(3) 0.038(3) 0.042(3) 0.004(2) 0.020(2) 0.004(2)
C11* 0.036(3) 0.074(4) 0.069(4) 0.015(3) 0.021(3) 0.009(3)
C12 0.048(3) 0.034(3) 0.043(3) -0.002(2) 0.027(3) 0.001(3)
C12* 0.102(5) 0.038(3) 0.082(5) -0.006(3) 0.059(4) 0.011(3)
C13 0.042(3) 0.047(3) 0.032(3) -0.005(2) 0.014(2) -0.010(3)
C13* 0.069(4) 0.084(5) 0.035(3) -0.014(3) 0.017(3) -0.028(4)
C14 0.036(3) 0.036(3) 0.032(3) 0.007(2) 0.015(2) 0.005(2)
C14* 0.054(4) 0.065(4) 0.055(4) 0.029(3) 0.020(3) 0.017(3)
C15 0.039(3) 0.030(3) 0.033(3) 0.003(2) 0.018(2) -0.004(2)
C15* 0.056(3) 0.037(3) 0.053(3) -0.001(3) 0.022(3) -0.015(3)
C21 0.036(3) 0.044(3) 0.018(2) -0.001(2) 0.003(2) -0.011(2)
C21* 0.050(3) 0.058(4) 0.031(3) 0.000(3) 0.012(2) -0.013(3)
C22 0.031(3) 0.037(3) 0.022(2) -0.005(2) 0.000(2) -0.004(2)
C22* 0.056(4) 0.050(3) 0.037(3) -0.011(3) 0.010(3) -0.003(3)
C23 0.029(3) 0.037(3) 0.026(3) 0.000(2) -0.002(2) -0.010(2)
C23* 0.038(3) 0.044(3) 0.049(3) -0.004(3) 0.001(2) -0.014(2)
C24 0.026(2) 0.037(3) 0.022(2) 0.002(2) -0.003(2) -0.004(2)
C24* 0.028(3) 0.050(3) 0.050(3) 0.007(3) 0.007(2) 0.008(2)
C25 0.033(3) 0.034(3) 0.025(3) 0.006(2) -0.003(2) -0.006(2)
C25* 0.065(4) 0.038(3) 0.042(3) 0.010(3) 0.010(3) 0.001(3)
C31 0.026(3) 0.047(3) 0.051(3) 0.007(3) 0.018(2) 0.002(2)
C31* 0.042(3) 0.068(4) 0.108(5) 0.025(4) 0.035(4) -0.001(3)
C32 0.031(3) 0.038(3) 0.044(3) -0.009(2) 0.014(2) 0.006(2)
C32* 0.072(4) 0.069(4) 0.060(4) -0.014(3) 0.027(3) 0.017(3)
C33 0.030(3) 0.026(3) 0.062(4) 0.005(3) 0.016(3) 0.006(2)
C33* 0.051(4) 0.025(3) 0.109(5) 0.007(3) 0.030(3) 0.005(3)
C34 0.039(3) 0.041(3) 0.039(3) 0.011(3) 0.012(2) 0.015(2)
C34* 0.081(4) 0.068(4) 0.046(4) 0.021(3) 0.019(3) 0.022(4)
C35 0.024(3) 0.033(3) 0.057(4) -0.006(3) 0.003(2) 0.004(2)
C35* 0.048(4) 0.059(4) 0.081(5) -0.015(4) -0.016(3) 0.005(3)
C41 0.046(3) 0.017(3) 0.063(4) -0.001(2) 0.017(3) -0.007(2)
C41* 0.064(4) 0.029(3) 0.111(5) 0.000(3) 0.032(4) 0.007(3)
C42 0.061(4) 0.020(3) 0.047(3) -0.010(2) 0.025(3) -0.016(2)
C42* 0.094(5) 0.049(4) 0.063(4) -0.023(3) 0.043(4) -0.017(3)
C43 0.054(3) 0.025(3) 0.047(3) -0.007(2) 0.021(3) -0.017(2)
C43* 0.053(4) 0.063(4) 0.074(4) -0.015(3) 0.016(3) -0.028(3)
C44 0.055(4) 0.025(3) 0.048(3) 0.000(2) 0.021(3) -0.009(2)
C44* 0.096(5) 0.039(3) 0.072(4) -0.004(3) 0.055(4) -0.015(3)
C45 0.071(4) 0.016(3) 0.046(3) -0.002(2) 0.014(3) -0.007(2)
C45* 0.111(5) 0.036(3) 0.050(4) 0.000(3) 0.000(4) 0.002(3)
C51 0.078(7) 0.31(2) 0.083(8) -0.062(10) 0.006(6) 0.061(10)
C52 0.140(10) 0.171(12) 0.080(6) -0.002(7) 0.038(7) 0.059(10)
C53 0.172(12) 0.099(8) 0.110(8) -0.035(6) 0.069(8) -0.029(8)
C54 0.072(5) 0.113(7) 0.076(5) -0.023(5) 0.035(4) -0.035(5)
C55 0.127(8) 0.089(6) 0.078(5) -0.024(5) 0.048(5) 0.006(6)
C56 0.052(5) 0.150(9) 0.080(6) -0.057(6) 0.030(4) -0.022(5)
C57 0.281(15) 0.099(8) 0.113(8) 0.013(6) 0.107(9) 0.034(9)
C62 0.083(9) 0.062(10) 0.147(9) -0.012(10) 0.044(8) -0.025(8)
C66 0.091(9) 0.038(9) 0.146(9) -0.007(9) 0.023(8) -0.022(7)
C64 0.174(14) 0.085(14) 0.096(9) -0.023(11) 0.026(8) -0.061(11)
C60 0.27(2) 0.14(2) 0.098(9) -0.001(13) 0.045(11) -0.101(19)
C65 0.147(10) 0.036(7) 0.160(10) -0.031(9) 0.076(9) -0.020(7)
C61 0.114(8) 0.059(7) 0.096(7) -0.003(6) 0.029(6) -0.038(6)
C63 0.091(8) 0.072(9) 0.138(9) -0.001(9) -0.012(8) -0.043(7)
C62' 0.086(12) 0.060(14) 0.133(11) -0.009(13) 0.024(10) -0.032(11)
C66' 0.105(12) 0.047(13) 0.152(11) -0.005(12) 0.041(10) -0.023(11)
C64' 0.147(15) 0.103(18) 0.118(13) -0.020(15) 0.044(11) -0.059(14)
C60' 0.21(2) 0.065(18) 0.124(12) -0.016(16) 0.075(14) -0.093(18)
C65' 0.138(13) 0.067(12) 0.139(10) 0.001(13) 0.016(12) -0.019(11)
C61' 0.121(10) 0.048(9) 0.116(9) -0.014(9) 0.048(8) -0.031(8)
C63' 0.102(11) 0.082(12) 0.153(13) -0.033(12) 0.057(10) -0.041(9)

loop_
_atom_type_symbol
_atom_type_description
_atom_type_scat_dispersion_real
_atom_type_scat_dispersion_imag
_atom_type_scat_source
C C 0.0033 0.0016 'International Tables Vol C Tables 4.2.6.8 and 6.1.1.4'
H H 0.0000 0.0000 'International Tables Vol C Tables 4.2.6.8 and 6.1.1.4'
O O 0.0106 0.0060 'International Tables Vol C Tables 4.2.6.8 and 6.1.1.4'
F F 0.0171 0.0103 'International Tables Vol C Tables 4.2.6.8 and 6.1.1.4'
Al Al 0.0645 0.0514 'International Tables Vol C Tables 4.2.6.8 and 6.1.1.4'
Ti Ti 0.2776 0.4457 'International Tables Vol C Tables 4.2.6.8 and 6.1.1.4'

loop_
_geom_angle_atom_site_label_1
_geom_angle_atom_site_label_2
_geom_angle_atom_site_label_3
_geom_angle
_geom_angle_site_symmetry_1
_geom_angle_site_symmetry_3
_geom_angle_publ_flag
F1 Ti1 O4 103.32(13) . . ?
F1 Ti1 O2 104.62(13) . . ?
O4 Ti1 O2 104.51(13) . . ?
F1 Ti1 C14 143.70(14) . . ?
O4 Ti1 C14 95.41(15) . . ?
O2 Ti1 C14 100.27(15) . . ?
F1 Ti1 C13 122.15(16) . . ?
O4 Ti1 C13 129.96(16) . . ?
O2 Ti1 C13 84.49(15) . . ?
C14 Ti1 C13 35.13(17) . . ?
F1 Ti1 C15 115.16(14) . . ?
O4 Ti1 C15 85.69(14) . . ?
O2 Ti1 C15 135.43(15) . . ?
C14 Ti1 C15 35.16(16) . . ?
C13 Ti1 C15 58.04(16) . . ?
F1 Ti1 C12 89.66(15) . . ?
O4 Ti1 C12 143.03(15) . . ?
O2 Ti1 C12 105.38(16) . . ?
C14 Ti1 C12 58.16(17) . . ?
C13 Ti1 C12 34.78(17) . . ?
C15 Ti1 C12 57.65(16) . . ?
F1 Ti1 C11 85.84(14) . . ?
O4 Ti1 C11 111.12(15) . . ?
O2 Ti1 C11 139.37(15) . . ?
C14 Ti1 C11 58.27(16) . . ?
C13 Ti1 C11 57.83(17) . . ?
C15 Ti1 C11 34.77(16) . . ?
C12 Ti1 C11 34.49(16) . . ?
O4 Ti2 O3 106.19(13) . . ?
O4 Ti2 F2 101.36(12) . . ?
O3 Ti2 F2 105.96(11) . . ?
O4 Ti2 C25 96.74(15) . . ?
O3 Ti2 C25 99.88(15) . . ?
F2 Ti2 C25 142.61(13) . . ?
O4 Ti2 C24 86.81(14) . . ?
O3 Ti2 C24 134.92(14) . . ?
F2 Ti2 C24 113.58(13) . . ?
C25 Ti2 C24 35.08(15) . . ?
O4 Ti2 C21 131.37(15) . . ?
O3 Ti2 C21 83.29(14) . . ?
F2 Ti2 C21 122.13(14) . . ?
C25 Ti2 C21 35.19(16) . . ?
C24 Ti2 C21 57.91(16) . . ?
O4 Ti2 C22 144.24(15) . . ?
O3 Ti2 C22 103.13(15) . . ?
F2 Ti2 C22 89.68(14) . . ?
C25 Ti2 C22 58.00(16) . . ?
C24 Ti2 C22 57.79(16) . . ?
C21 Ti2 C22 34.22(16) . . ?
O4 Ti2 C23 111.78(15) . . ?
O3 Ti2 C23 137.52(15) . . ?
F2 Ti2 C23 84.83(13) . . ?
C25 Ti2 C23 58.02(16) . . ?
C24 Ti2 C23 34.60(16) . . ?
C21 Ti2 C23 57.48(16) . . ?
C22 Ti2 C23 34.82(15) . . ?
O3 Ti3 O1 105.22(13) . . ?
O3 Ti3 F3 105.47(12) . . ?
O1 Ti3 F3 104.01(12) . . ?
O3 Ti3 C34 102.50(16) . . ?
O1 Ti3 C34 92.65(16) . . ?
F3 Ti3 C34 142.08(14) . . ?
O3 Ti3 C33 83.80(15) . . ?
O1 Ti3 C33 126.46(16) . . ?
F3 Ti3 C33 124.61(15) . . ?
C34 Ti3 C33 35.09(17) . . ?
O3 Ti3 C35 137.46(16) . . ?
O1 Ti3 C35 86.69(15) . . ?
F3 Ti3 C35 111.01(15) . . ?
C34 Ti3 C35 35.28(17) . . ?
C33 Ti3 C35 57.74(17) . . ?
O3 Ti3 C32 101.71(15) . . ?
O1 Ti3 C32 143.93(15) . . ?
F3 Ti3 C32 91.26(15) . . ?
C34 Ti3 C32 58.04(17) . . ?
C33 Ti3 C32 34.48(17) . . ?
C35 Ti3 C32 57.25(17) . . ?
O3 Ti3 C31 136.15(16) . . ?
O1 Ti3 C31 113.91(16) . . ?
F3 Ti3 C31 84.02(14) . . ?
C34 Ti3 C31 58.06(17) . . ?
C33 Ti3 C31 57.48(17) . . ?
C35 Ti3 C31 34.18(17) . . ?
C32 Ti3 C31 34.53(16) . . ?
O2 Ti4 O1 106.29(13) . . ?
O2 Ti4 F4 102.88(13) . . ?
O1 Ti4 F4 102.92(13) . . ?
O2 Ti4 C45 104.49(17) . . ?
O1 Ti4 C45 92.41(16) . . ?
F4 Ti4 C45 143.27(16) . . ?
O2 Ti4 C44 139.41(17) . . ?
O1 Ti4 C44 84.86(15) . . ?
F4 Ti4 C44 112.61(16) . . ?
C45 Ti4 C44 35.11(18) . . ?
O2 Ti4 C41 85.58(15) . . ?
O1 Ti4 C41 126.72(16) . . ?
F4 Ti4 C41 125.24(16) . . ?
C45 Ti4 C41 35.32(17) . . ?
C44 Ti4 C41 58.24(17) . . ?
O2 Ti4 C42 103.13(16) . . ?
O1 Ti4 C42 142.52(15) . . ?
F4 Ti4 C42 92.48(16) . . ?
C45 Ti4 C42 57.71(17) . . ?
C44 Ti4 C42 57.65(17) . . ?
C41 Ti4 C42 34.14(17) . . ?
O2 Ti4 C43 137.71(16) . . ?
O1 Ti4 C43 112.04(15) . . ?
F4 Ti4 C43 85.61(15) . . ?
C45 Ti4 C43 57.66(18) . . ?
C44 Ti4 C43 34.42(17) . . ?
C41 Ti4 C43 57.42(18) . . ?
C42 Ti4 C43 34.62(16) . . ?
F2 Al2 C4 107.13(19) . . ?
F2 Al2 C5 104.45(19) . . ?
C4 Al2 C5 111.9(3) . . ?
F2 Al2 C6 105.46(19) . . ?
C4 Al2 C6 112.1(3) . . ?
C5 Al2 C6 115.0(3) . . ?
F3 Al3 C3 105.3(2) . . ?
F3 Al3 C1 105.7(2) . . ?
C3 Al3 C1 112.1(3) . . ?
F3 Al3 C2 105.0(2) . . ?
C3 Al3 C2 112.4(3) . . ?
C1 Al3 C2 115.3(3) . . ?
F4 Al4 C8 107.3(2) . . ?
F4 Al4 C7 105.0(2) . . ?
C8 Al4 C7 112.8(3) . . ?
F4 Al4 C9 103.5(2) . . ?
C8 Al4 C9 112.9(3) . . ?
C7 Al4 C9 114.2(3) . . ?
Al2 F2 Ti2 177.93(15) . . ?
Al3 F3 Ti3 173.72(16) . . ?
Al4 F4 Ti4 175.44(18) . . ?
Ti3 O1 Ti4 165.60(17) . . ?
Ti4 O2 Ti1 161.78(19) . . ?
Ti3 O3 Ti2 162.47(18) . . ?
Ti2 O4 Ti1 162.77(17) . . ?
C12 C11 C15 107.8(4) . . ?
C12 C11 C11* 125.8(5) . . ?
C15 C11 C11* 126.4(5) . . ?
C12 C11 Ti1 72.3(3) . . ?
C15 C11 Ti1 72.1(2) . . ?
C11* C11 Ti1 123.6(3) . . ?
C11 C12 C13 108.5(4) . . ?
C11 C12 C12* 124.5(5) . . ?
C13 C12 C12* 127.0(5) . . ?
C11 C12 Ti1 73.2(3) . . ?
C13 C12 Ti1 71.8(3) . . ?
C12* C12 Ti1 122.4(3) . . ?
C12 C13 C14 108.2(4) . . ?
C12 C13 C13* 126.8(5) . . ?
C14 C13 C13* 124.8(5) . . ?
C12 C13 Ti1 73.4(3) . . ?
C14 C13 Ti1 72.1(3) . . ?
C13* C13 Ti1 123.5(3) . . ?
C13 C14 C15 107.5(4) . . ?
C13 C14 C14* 127.0(5) . . ?
C15 C14 C14* 125.5(5) . . ?
C13 C14 Ti1 72.8(3) . . ?
C15 C14 Ti1 73.5(3) . . ?
C14* C14 Ti1 118.6(3) . . ?
C11 C15 C14 108.0(4) . . ?
C11 C15 C15* 127.5(4) . . ?
C14 C15 C15* 124.4(4) . . ?
C11 C15 Ti1 73.1(3) . . ?
C14 C15 Ti1 71.4(2) . . ?
C15* C15 Ti1 123.4(3) . . ?
C22 C21 C25 108.1(4) . . ?
C22 C21 C21* 126.2(5) . . ?
C25 C21 C21* 125.6(4) . . ?
C22 C21 Ti2 73.0(3) . . ?
C25 C21 Ti2 70.8(2) . . ?
C21* C21 Ti2 124.0(3) . . ?
C21 C22 C23 108.3(4) . . ?
C21 C22 C22* 126.3(4) . . ?
C23 C22 C22* 125.3(4) . . ?
C21 C22 Ti2 72.8(3) . . ?
C23 C22 Ti2 72.8(2) . . ?
C22* C22 Ti2 123.1(3) . . ?
C24 C23 C22 107.9(4) . . ?
C24 C23 C23* 126.0(4) . . ?
C22 C23 C23* 126.0(4) . . ?
C24 C23 Ti2 72.3(2) . . ?
C22 C23 Ti2 72.4(2) . . ?
C23* C23 Ti2 123.9(3) . . ?
C23 C24 C25 107.7(4) . . ?
C23 C24 C24* 126.6(4) . . ?
C25 C24 C24* 125.6(4) . . ?
C23 C24 Ti2 73.1(2) . . ?
C25 C24 Ti2 70.9(2) . . ?
C24* C24 Ti2 123.9(3) . . ?
C24 C25 C21 108.0(4) . . ?
C24 C25 C25* 125.9(5) . . ?
C21 C25 C25* 126.0(4) . . ?
C24 C25 Ti2 74.0(2) . . ?
C21 C25 Ti2 74.0(3) . . ?
C25* C25 Ti2 120.5(3) . . ?
C35 C31 C32 107.8(4) . . ?
C35 C31 C31* 126.5(5) . . ?
C32 C31 C31* 125.5(5) . . ?
C35 C31 Ti3 71.6(3) . . ?
C32 C31 Ti3 72.5(3) . . ?
C31* C31 Ti3 125.5(4) . . ?
C33 C32 C31 107.9(4) . . ?
C33 C32 C32* 125.3(5) . . ?
C31 C32 C32* 126.7(5) . . ?
C33 C32 Ti3 71.5(3) . . ?
C31 C32 Ti3 73.0(3) . . ?
C32* C32 Ti3 125.0(3) . . ?
C32 C33 C34 108.3(4) . . ?
C32 C33 C33* 124.9(5) . . ?
C34 C33 C33* 126.8(5) . . ?
C32 C33 Ti3 74.0(3) . . ?
C34 C33 Ti3 70.6(3) . . ?
C33* C33 Ti3 122.6(3) . . ?
C33 C34 C35 107.5(4) . . ?
C33 C34 C34* 126.9(5) . . ?
C35 C34 C34* 125.4(5) . . ?
C33 C34 Ti3 74.3(3) . . ?
C35 C34 Ti3 74.4(3) . . ?
C34* C34 Ti3 120.2(3) . . ?
C31 C35 C34 108.5(4) . . ?
C31 C35 C35* 125.8(5) . . ?
C34 C35 C35* 125.7(5) . . ?
C31 C35 Ti3 74.2(3) . . ?
C34 C35 Ti3 70.3(3) . . ?
C35* C35 Ti3 124.1(3) . . ?
C42 C41 C45 107.3(5) . . ?
C42 C41 C41* 125.7(5) . . ?
C45 C41 C41* 127.0(5) . . ?
C42 C41 Ti4 73.6(3) . . ?
C45 C41 Ti4 70.3(3) . . ?
C41* C41 Ti4 123.6(3) . . ?
C41 C42 C43 108.4(4) . . ?
C41 C42 C42* 126.1(5) . . ?
C43 C42 C42* 125.2(5) . . ?
C41 C42 Ti4 72.2(3) . . ?
C43 C42 Ti4 72.7(3) . . ?
C42* C42 Ti4 125.6(3) . . ?
C44 C43 C42 108.1(5) . . ?
C44 C43 C43* 126.1(5) . . ?
C42 C43 C43* 125.7(5) . . ?
C44 C43 Ti4 71.5(3) . . ?
C42 C43 Ti4 72.7(3) . . ?
C43* C43 Ti4 122.4(4) . . ?
C43 C44 C45 107.6(4) . . ?
C43 C44 C44* 126.1(5) . . ?
C45 C44 C44* 126.2(5) . . ?
C43 C44 Ti4 74.1(3) . . ?
C45 C44 Ti4 71.0(3) . . ?
C44* C44 Ti4 123.1(3) . . ?
C44 C45 C41 108.6(5) . . ?
C44 C45 C45* 125.9(5) . . ?
C41 C45 C45* 125.5(5) . . ?
C44 C45 Ti4 73.9(3) . . ?
C41 C45 Ti4 74.4(3) . . ?
C45* C45 Ti4 120.1(3) . . ?
C52 C51 C56 118.0(9) . . ?
C53 C52 C51 119.3(11) . . ?
C54 C53 C52 121.6(10) . . ?
C53 C54 C55 120.3(9) . . ?
C56 C55 C54 119.1(8) . . ?
C56 C55 C57 120.9(10) . . ?
C54 C55 C57 119.9(10) . . ?
C55 C56 C51 121.5(9) . . ?
C61 C62 C63 119.6(14) . . ?
C65 C66 C61 123.4(14) . . ?
C63 C64 C65 118.9(16) . . ?
C66 C65 C64 118.7(15) . . ?
C62 C61 C66 118.2(13) . . ?
C62 C61 C60 123.2(16) . . ?
C66 C61 C60 118.6(16) . . ?
C64 C63 C62 121.2(15) . . ?
C61' C62' C63' 119.9(18) . . ?
C65' C66' C61' 124.0(19) . . ?
C63' C64' C65' 119(2) . . ?
C66' C65' C64' 118.1(19) . . ?
C62' C61' C66' 117.9(17) . . ?
C62' C61' C60' 121(2) . . ?
C66' C61' C60' 121(2) . . ?
C64' C63' C62' 120.8(18) . . ?

loop_
_geom_bond_atom_site_label_1
_geom_bond_atom_site_label_2
_geom_bond_distance
_geom_bond_site_symmetry_2
_geom_bond_publ_flag
Ti1 F1 1.824(3) . ?
Ti1 O4 1.844(3) . ?
Ti1 O2 1.849(3) . ?
Ti1 C14 2.338(5) . ?
Ti1 C13 2.347(5) . ?
Ti1 C15 2.365(4) . ?
Ti1 C12 2.368(5) . ?
Ti1 C11 2.379(4) . ?
Ti2 O4 1.795(3) . ?
Ti2 O3 1.840(3) . ?
Ti2 F2 1.959(2) . ?
Ti2 C25 2.328(4) . ?
Ti2 C24 2.368(4) . ?
Ti2 C21 2.371(4) . ?
Ti2 C22 2.374(4) . ?
Ti2 C23 2.379(4) . ?
Ti3 O3 1.816(3) . ?
Ti3 O1 1.824(3) . ?
Ti3 F3 1.963(2) . ?
Ti3 C34 2.311(5) . ?
Ti3 C33 2.358(5) . ?
Ti3 C35 2.363(5) . ?
Ti3 C32 2.390(5) . ?
Ti3 C31 2.396(5) . ?
Ti4 O2 1.790(3) . ?
Ti4 O1 1.828(3) . ?
Ti4 F4 1.953(3) . ?
Ti4 C45 2.322(5) . ?
Ti4 C44 2.360(5) . ?
Ti4 C41 2.376(5) . ?
Ti4 C42 2.393(5) . ?
Ti4 C43 2.394(5) . ?
Al2 F2 1.879(3) . ?
Al2 C4 1.965(5) . ?
Al2 C5 1.972(5) . ?
Al2 C6 1.973(6) . ?
Al3 F3 1.892(3) . ?
Al3 C3 1.963(6) . ?
Al3 C1 1.966(6) . ?
Al3 C2 1.976(6) . ?
Al4 F4 1.882(3) . ?
Al4 C8 1.964(7) . ?
Al4 C7 1.971(6) . ?
Al4 C9 1.975(6) . ?
C11 C12 1.407(7) . ?
C11 C15 1.418(6) . ?
C11 C11* 1.498(7) . ?
C12 C13 1.409(7) . ?
C12 C12* 1.513(7) . ?
C13 C14 1.414(7) . ?
C13 C13* 1.508(7) . ?
C14 C15 1.421(6) . ?
C14 C14* 1.494(7) . ?
C15 C15* 1.492(7) . ?
C21 C22 1.396(6) . ?
C21 C25 1.421(7) . ?
C21 C21* 1.504(6) . ?
C22 C23 1.422(6) . ?
C22 C22* 1.506(7) . ?
C23 C24 1.412(6) . ?
C23 C23* 1.496(6) . ?
C24 C25 1.416(6) . ?
C24 C24* 1.500(6) . ?
C25 C25* 1.506(7) . ?
C31 C35 1.399(7) . ?
C31 C32 1.420(7) . ?
C31 C31* 1.495(7) . ?
C32 C33 1.407(7) . ?
C32 C32* 1.504(7) . ?
C33 C34 1.408(7) . ?
C33 C33* 1.491(7) . ?
C34 C35 1.417(7) . ?
C34 C34* 1.503(7) . ?
C35 C35* 1.516(7) . ?
C41 C42 1.400(7) . ?
C41 C45 1.426(7) . ?
C41 C41* 1.494(7) . ?
C42 C43 1.424(7) . ?
C42 C42* 1.508(7) . ?
C43 C44 1.407(7) . ?
C43 C43* 1.510(7) . ?
C44 C45 1.413(7) . ?
C44 C44* 1.498(7) . ?
C45 C45* 1.503(7) . ?
C51 C52 1.379(14) . ?
C51 C56 1.404(14) . ?
C52 C53 1.375(12) . ?
C53 C54 1.330(11) . ?
C54 C55 1.388(10) . ?
C55 C56 1.339(10) . ?
C55 C57 1.426(10) . ?
C62 C61 1.349(14) . ?
C62 C63 1.398(19) . ?
C66 C65 1.317(18) . ?
C66 C61 1.385(15) . ?
C64 C63 1.342(18) . ?
C64 C65 1.412(19) . ?
C60 C61 1.443(16) . ?
C62' C61' 1.354(16) . ?
C62' C63' 1.40(2) . ?
C66' C65' 1.32(2) . ?
C66' C61' 1.384(17) . ?
C64' C63' 1.36(2) . ?
C64' C65' 1.41(2) . ?
C60' C61' 1.435(18) . ?
